data_2221760
loop_
_publ_author_name
'Sun, Xiaodan'
'He, Xianhua'
'Wang, Wei'
'Miao, Donghua'
'Sun, Qiaozhen'

_publ_section_title
;Poly[[diaqua{<i>N</i>-[1-(3-pyridyl)ethylidene]-4<i>H</i>-1,2,4-triazol-4-amine}zinc(II)]
 bis(perchlorate)]
;
_journal_coeditor_code LH2801
_journal_issue 5
_journal_name_full 'Acta Crystallographica Section E'
_journal_page_first m518
_journal_page_last m519
_journal_paper_doi 10.1107/S1600536809013130
_journal_volume 65
_journal_year 2009
_chemical_formula_iupac '[Zn (C9 H9 N5)2 (H2 O)2] (Cl O4)2'
_chemical_formula_moiety 'C18 H22 N10 O2 Zn 2+, 2(Cl O4 -)'
_chemical_formula_sum 'C18 H22 Cl2 N10 O10 Zn'
_chemical_formula_weight 674.75
_chemical_name_systematic
;
Poly[[diaqua{<i>N</i>-[1-(3-pyridyl)ethylidene]-4<i>H</i>-1,2,4-triazol-4-
amine}zinc(II)] bis(perchlorate)]
;
_space_group_IT_number 14
_symmetry_cell_setting monoclinic
_symmetry_space_group_name_Hall '-P 2yn'
_symmetry_space_group_name_H-M 'P 1 21/n 1'
_atom_sites_solution_hydrogens geom
_atom_sites_solution_primary direct
_atom_sites_solution_secondary difmap
_cell_angle_alpha 90.00
_cell_angle_beta 94.887(2)
_cell_angle_gamma 90.00
_cell_formula_units_Z 2
_cell_length_a 7.4929(9)
_cell_length_b 10.0963(12)
_cell_length_c 17.149(2)
_cell_measurement_reflns_used 2652
_cell_measurement_temperature 293(2)
_cell_measurement_theta_max 27.77
_cell_measurement_theta_min 2.38
_cell_volume 1292.6(3)
_computing_cell_refinement 'SAINT (Bruker, 2000)'
_computing_data_collection 'SMART (Bruker, 2000)'
_computing_data_reduction 'SAINT (Bruker, 2000)'
_computing_molecular_graphics
;
SHELXTL (Sheldrick, 2008), DIAMOND (Brandenburg & Putz, 1999)
and
OLEX (Dolomanov <i>et al.</i>,  2003)
;
_computing_publication_material 'SHELXTL (Sheldrick, 2008)'
_computing_structure_refinement 'SHELXTL (Sheldrick, 2008)'
_computing_structure_solution 'SHELXTL (Sheldrick, 2008)'
_diffrn_ambient_temperature 293(2)
_diffrn_measured_fraction_theta_full 0.998
_diffrn_measured_fraction_theta_max 0.998
_diffrn_measurement_device_type 'Bruker SMART CCD'
_diffrn_measurement_method '\f and \w'
_diffrn_radiation_monochromator graphite
_diffrn_radiation_source 'fine-focus sealed tube'
_diffrn_radiation_type MoK\a
_diffrn_radiation_wavelength 0.71073
_diffrn_reflns_av_R_equivalents 0.0529
_diffrn_reflns_av_sigmaI/netI 0.0436
_diffrn_reflns_limit_h_max 8
_diffrn_reflns_limit_h_min -8
_diffrn_reflns_limit_k_max 11
_diffrn_reflns_limit_k_min -11
_diffrn_reflns_limit_l_max 18
_diffrn_reflns_limit_l_min -20
_diffrn_reflns_number 6344
_diffrn_reflns_theta_full 25.00
_diffrn_reflns_theta_max 25.00
_diffrn_reflns_theta_min 2.34
_exptl_absorpt_coefficient_mu 1.231
_exptl_absorpt_correction_T_max 0.6970
_exptl_absorpt_correction_T_min 0.6474
_exptl_absorpt_correction_type multi-scan
_exptl_absorpt_process_details '(SADABS; Bruker, 2000)'
_exptl_crystal_colour colourless
_exptl_crystal_density_diffrn 1.734
_exptl_crystal_density_method 'not measured'
_exptl_crystal_description block
_exptl_crystal_F_000 688
_exptl_crystal_size_max 0.38
_exptl_crystal_size_mid 0.30
_exptl_crystal_size_min 0.30
_refine_diff_density_max 0.344
_refine_diff_density_min -0.352
_refine_ls_extinction_method none
_refine_ls_goodness_of_fit_ref 1.049
_refine_ls_hydrogen_treatment constr
_refine_ls_matrix_type full
_refine_ls_number_parameters 187
_refine_ls_number_reflns 2266
_refine_ls_number_restraints 0
_refine_ls_restrained_S_all 1.049
_refine_ls_R_factor_all 0.0530
_refine_ls_R_factor_gt 0.0440
_refine_ls_shift/su_max 0.000
_refine_ls_shift/su_mean 0.000
_refine_ls_structure_factor_coef Fsqd
_refine_ls_weighting_details 'calc w=1/[\s^2^(Fo^2^)+(0.0859P)^2^+0.0827P] where P=(Fo^2^+2Fc^2^)/3'
_refine_ls_weighting_scheme calc
_refine_ls_wR_factor_gt 0.1241
_refine_ls_wR_factor_ref 0.1302
_reflns_number_gt 1856
_reflns_number_total 2266
_reflns_threshold_expression I>2\s(I)
_cod_data_source_file lh2801.cif
_cod_data_source_block I
_cod_depositor_comments
;
The following automatic conversions were performed:
'_symmetry_cell_setting' value 'Monoclinic' changed to 'monoclinic'
according to '/home/saulius/struct/CIF-dictionaries/cif_core.dic'
dictionary named 'cif_core.dic' version 2.4.1 from 2010-06-29.

Automatic conversion script
Id: cif_fix_enum 1527 2010-12-29 10:47:43Z saulius 

The following automatic conversions were performed:

'_symmetry_cell_setting' value 'Monoclinic' changed to 'monoclinic'
according to /home/saulius/struct/CIF-dictionaries/cif_core.dic
dictionary named 'cif_core.dic' version 2.4.1 from 2010-06-29.

Automatic conversion script
Id: cif_fix_values 1715 2011-07-08 13:25:40Z adriana 
;
_cod_original_sg_symbol_H-M 'P 21/n'
_cod_database_code 2221760
_cod_database_fobs_code 2221760

loop_
_symmetry_equiv_pos_as_xyz
'x, y, z'
'-x+1/2, y+1/2, -z+1/2'
'-x, -y, -z'
'x-1/2, -y-1/2, z-1/2'

loop_
_atom_site_type_symbol
_atom_site_label
_atom_site_fract_x
_atom_site_fract_y
_atom_site_fract_z
_atom_site_U_iso_or_equiv
_atom_site_adp_type
_atom_site_calc_flag
_atom_site_refinement_flags
_atom_site_occupancy
_atom_site_disorder_assembly
_atom_site_disorder_group
Zn Zn1 0.5000 0.0000 0.0000 0.0318(2) Uani d S 1 . .
N N1 0.6739(4) 0.0235(3) 0.10252(15) 0.0313(6) Uani d . 1 . .
N N2 0.8545(4) 0.0414(3) 0.09414(16) 0.0388(7) Uani d . 1 . .
N N3 0.8080(3) 0.0549(3) 0.21762(14) 0.0295(6) Uani d . 1 . .
N N4 0.8448(4) 0.0976(3) 0.29546(14) 0.0339(6) Uani d . 1 . .
N N5 0.9165(4) 0.2865(3) 0.50082(15) 0.0346(6) Uani d . 1 . .
C C1 0.6489(4) 0.0320(3) 0.17647(18) 0.0311(7) Uani d . 1 . .
H H1B 0.5392 0.0237 0.1976 0.037 Uiso calc R 1 . .
C C2 0.9296(4) 0.0616(4) 0.16374(18) 0.0375(8) Uani d . 1 . .
H H2B 1.0511 0.0784 0.1753 0.045 Uiso calc R 1 . .
C C3 0.7815(4) 0.0301(3) 0.34965(19) 0.0305(7) Uani d . 1 . .
C C4 0.6845(5) -0.0988(3) 0.3412(2) 0.0433(9) Uani d . 1 . .
H H4B 0.6757 -0.1257 0.2873 0.065 Uiso calc R 1 . .
H H4C 0.5665 -0.0889 0.3582 0.065 Uiso calc R 1 . .
H H4D 0.7489 -0.1648 0.3726 0.065 Uiso calc R 1 . .
C C5 0.8132(4) 0.0933(3) 0.42821(17) 0.0289(7) Uani d . 1 . .
C C6 0.7662(5) 0.0350(4) 0.4965(2) 0.0383(8) Uani d . 1 . .
H H6A 0.7139 -0.0486 0.4953 0.046 Uiso calc R 1 . .
C C7 0.7979(5) 0.1027(4) 0.56667(19) 0.0419(9) Uani d . 1 . .
H H7A 0.7705 0.0639 0.6134 0.050 Uiso calc R 1 . .
C C8 0.8695(5) 0.2266(4) 0.56639(19) 0.0388(8) Uani d . 1 . .
H H8A 0.8870 0.2721 0.6136 0.047 Uiso calc R 1 . .
C C9 0.8878(4) 0.2192(3) 0.43411(18) 0.0336(8) Uani d . 1 . .
H H9A 0.9199 0.2592 0.3885 0.040 Uiso calc R 1 . .
Cl Cl1 0.65614(11) 0.77575(8) 0.69869(5) 0.0395(3) Uani d . 1 . .
O O2 0.6939(3) 0.9043(3) 0.73148(17) 0.0567(7) Uani d . 1 . .
O O1 0.5062(4) 0.7213(3) 0.7307(2) 0.0798(11) Uani d . 1 . .
O O3 0.6227(7) 0.7890(4) 0.6170(2) 0.1085(14) Uani d . 1 . .
O O4 0.8049(5) 0.6906(3) 0.7127(3) 0.0937(12) Uani d . 1 . .
O O1W 0.7229(3) 0.0328(3) -0.06446(14) 0.0425(6) Uani d . 1 . .
H H1WA 0.8172 0.0228 -0.0338 0.051 Uiso d R 1 . .
H H1WB 0.7353 0.0972 -0.0954 0.051 Uiso d R 1 . .

loop_
_atom_site_aniso_label
_atom_site_aniso_U_11
_atom_site_aniso_U_22
_atom_site_aniso_U_33
_atom_site_aniso_U_12
_atom_site_aniso_U_13
_atom_site_aniso_U_23
Zn1 0.0407(4) 0.0362(4) 0.0182(3) 0.0009(2) 0.0001(2) 0.00160(19)
N1 0.0336(15) 0.0363(16) 0.0236(14) 0.0012(12) -0.0006(11) -0.0013(11)
N2 0.0366(16) 0.0505(18) 0.0295(16) -0.0022(14) 0.0039(12) -0.0054(13)
N3 0.0340(14) 0.0331(15) 0.0205(13) -0.0001(12) -0.0014(11) -0.0046(11)
N4 0.0432(16) 0.0377(16) 0.0202(14) -0.0052(13) -0.0014(11) -0.0075(11)
N5 0.0452(17) 0.0345(16) 0.0235(14) -0.0029(13) -0.0003(11) -0.0017(11)
C1 0.0358(18) 0.0342(18) 0.0231(17) 0.0003(14) 0.0018(14) -0.0037(13)
C2 0.0329(18) 0.049(2) 0.0310(19) -0.0013(16) 0.0051(14) -0.0044(16)
C3 0.0302(17) 0.0324(18) 0.0281(17) 0.0047(14) -0.0034(14) -0.0024(14)
C4 0.060(2) 0.035(2) 0.0332(19) -0.0104(17) -0.0008(16) -0.0012(15)
C5 0.0290(16) 0.0318(18) 0.0255(16) 0.0025(13) 0.0006(12) 0.0020(13)
C6 0.042(2) 0.0398(19) 0.0335(19) -0.0050(16) 0.0045(15) 0.0020(15)
C7 0.051(2) 0.048(2) 0.0270(18) -0.0056(17) 0.0055(15) 0.0059(15)
C8 0.050(2) 0.044(2) 0.0222(17) -0.0012(16) 0.0023(15) -0.0005(14)
C9 0.0439(19) 0.0359(19) 0.0212(16) -0.0003(15) 0.0035(13) 0.0014(13)
Cl1 0.0451(5) 0.0349(5) 0.0397(5) 0.0018(4) 0.0111(4) -0.0036(3)
O2 0.0545(16) 0.0439(16) 0.073(2) -0.0038(13) 0.0105(14) -0.0182(13)
O1 0.068(2) 0.067(2) 0.110(3) -0.0251(17) 0.043(2) -0.0256(18)
O3 0.196(4) 0.089(3) 0.041(2) 0.001(3) 0.010(2) -0.0046(18)
O4 0.067(2) 0.054(2) 0.161(4) 0.0276(17) 0.012(2) 0.011(2)
O1W 0.0432(14) 0.0514(16) 0.0339(14) -0.0006(12) 0.0092(11) 0.0095(11)

loop_
_atom_type_symbol
_atom_type_description
_atom_type_scat_dispersion_real
_atom_type_scat_dispersion_imag
_atom_type_scat_source
C C 0.0033 0.0016 'International Tables Vol C Tables 4.2.6.8 and 6.1.1.4'
H H 0.0000 0.0000 'International Tables Vol C Tables 4.2.6.8 and 6.1.1.4'
N N 0.0061 0.0033 'International Tables Vol C Tables 4.2.6.8 and 6.1.1.4'
O O 0.0106 0.0060 'International Tables Vol C Tables 4.2.6.8 and 6.1.1.4'
Cl Cl 0.1484 0.1585 'International Tables Vol C Tables 4.2.6.8 and 6.1.1.4'
Zn Zn 0.2839 1.4301 'International Tables Vol C Tables 4.2.6.8 and 6.1.1.4'

loop_
_geom_angle_atom_site_label_1
_geom_angle_atom_site_label_2
_geom_angle_atom_site_label_3
_geom_angle_site_symmetry_1
_geom_angle_site_symmetry_3
_geom_angle
_geom_angle_publ_flag
O1W Zn1 O1W . 3_655 180 ?
O1W Zn1 N1 . 3_655 92.38(10) ?
O1W Zn1 N1 3_655 3_655 87.62(10) ?
O1W Zn1 N1 . . 87.62(10) ?
O1W Zn1 N1 3_655 . 92.38(10) ?
N1 Zn1 N1 3_655 . 180 ?
O1W Zn1 N5 . 4_565 94.97(10) ?
O1W Zn1 N5 3_655 4_565 85.03(10) ?
N1 Zn1 N5 3_655 4_565 87.73(10) ?
N1 Zn1 N5 . 4_565 92.27(10) ?
O1W Zn1 N5 . 2_645 85.03(10) ?
O1W Zn1 N5 3_655 2_645 94.97(10) ?
N1 Zn1 N5 3_655 2_645 92.27(10) ?
N1 Zn1 N5 . 2_645 87.73(10) ?
N5 Zn1 N5 4_565 2_645 180 ?
C1 N1 N2 . . 108.4(3) ?
C1 N1 Zn1 . . 133.6(2) ?
N2 N1 Zn1 . . 117.9(2) ?
C2 N2 N1 . . 106.1(3) ?
C1 N3 C2 . . 105.5(3) ?
C1 N3 N4 . . 129.8(3) ?
C2 N3 N4 . . 122.9(3) ?
C3 N4 N3 . . 118.2(3) ?
C9 N5 C8 . . 116.9(3) ?
C9 N5 Zn1 . 2_655 120.6(2) ?
C8 N5 Zn1 . 2_655 121.9(2) ?
N1 C1 N3 . . 109.0(3) ?
N1 C1 H1B . . 125.5 ?
N3 C1 H1B . . 125.5 ?
N2 C2 N3 . . 110.9(3) ?
N2 C2 H2B . . 124.5 ?
N3 C2 H2B . . 124.5 ?
N4 C3 C4 . . 127.1(3) ?
N4 C3 C5 . . 112.9(3) ?
C4 C3 C5 . . 120.0(3) ?
C3 C4 H4B . . 109.5 ?
C3 C4 H4C . . 109.5 ?
H4B C4 H4C . . 109.5 ?
C3 C4 H4D . . 109.5 ?
H4B C4 H4D . . 109.5 ?
H4C C4 H4D . . 109.5 ?
C6 C5 C9 . . 117.2(3) ?
C6 C5 C3 . . 123.4(3) ?
C9 C5 C3 . . 119.3(3) ?
C5 C6 C7 . . 119.2(3) ?
C5 C6 H6A . . 120.4 ?
C7 C6 H6A . . 120.4 ?
C8 C7 C6 . . 119.2(3) ?
C8 C7 H7A . . 120.4 ?
C6 C7 H7A . . 120.4 ?
N5 C8 C7 . . 123.0(3) ?
N5 C8 H8A . . 118.5 ?
C7 C8 H8A . . 118.5 ?
N5 C9 C5 . . 124.3(3) ?
N5 C9 H9A . . 117.8 ?
C5 C9 H9A . . 117.8 ?
O1 Cl1 O3 . . 110.2(3) ?
O1 Cl1 O4 . . 110.0(2) ?
O3 Cl1 O4 . . 107.3(3) ?
O1 Cl1 O2 . . 109.83(17) ?
O3 Cl1 O2 . . 108.5(2) ?
O4 Cl1 O2 . . 111.0(2) ?
Zn1 O1W H1WA . . 108.1 ?
Zn1 O1W H1WB . . 125.6 ?
H1WA O1W H1WB . . 110.4 ?

loop_
_geom_bond_atom_site_label_1
_geom_bond_atom_site_label_2
_geom_bond_site_symmetry_2
_geom_bond_distance
_geom_bond_publ_flag
Zn1 O1W . 2.106(2) ?
Zn1 O1W 3_655 2.106(2) ?
Zn1 N1 3_655 2.111(3) ?
Zn1 N1 . 2.111(3) ?
Zn1 N5 4_565 2.245(3) ?
Zn1 N5 2_645 2.245(3) ?
N1 C1 . 1.301(4) ?
N1 N2 . 1.385(4) ?
N2 C2 . 1.292(4) ?
N3 C1 . 1.352(4) ?
N3 C2 . 1.354(4) ?
N3 N4 . 1.408(3) ?
N4 C3 . 1.276(4) ?
N5 C9 . 1.332(4) ?
N5 C8 . 1.349(4) ?
N5 Zn1 2_655 2.245(3) ?
C1 H1B . 0.9300 ?
C2 H2B . 0.9300 ?
C3 C4 . 1.491(5) ?
C3 C5 . 1.491(4) ?
C4 H4B . 0.9600 ?
C4 H4C . 0.9600 ?
C4 H4D . 0.9600 ?
C5 C6 . 1.382(4) ?
C5 C9 . 1.389(5) ?
C6 C7 . 1.387(5) ?
C6 H6A . 0.9300 ?
C7 C8 . 1.362(5) ?
C7 H7A . 0.9300 ?
C8 H8A . 0.9300 ?
C9 H9A . 0.9300 ?
Cl1 O1 . 1.404(3) ?
Cl1 O3 . 1.409(4) ?
Cl1 O4 . 1.412(3) ?
Cl1 O2 . 1.433(3) ?
O1W H1WA . 0.8500 ?
O1W H1WB . 0.8500 ?

loop_
_geom_hbond_atom_site_label_D
_geom_hbond_atom_site_label_H
_geom_hbond_atom_site_label_A
_geom_hbond_site_symmetry_A
_geom_hbond_distance_DH
_geom_hbond_distance_HA
_geom_hbond_distance_DA
_geom_hbond_angle_DHA
O1W H1WA N2 . 0.85 2.20 2.814(4) 130
O1W H1WB O4 2_645 0.85 2.22 2.993(5) 151
O1W H1WB O3 2_645 0.85 2.26 3.003(5) 147
